data_7027698
loop_
_publ_author_name
'Balogh-Hergovich, \'Eva'
'Kaizer, J\'ozsef'
'Speier, G\'abor'
'Argay, Gyula'
'P\'ark\'anyi, L\'aszl\'o'

_publ_section_title
;
 Kinetic studies on the copper(II)-mediated oxygenolysis of the
 flavonolate ligand. Crystal structures of [Cu(fla)2] (fla&#x2005;=
 flavonolate) and [Cu(O-bs)2(py)3]
 (O-bs&#x2005;=&#x2005;O-benzoylsalicylate)&#x200A;&#x2020;
;
_journal_issue 21
_journal_name_full 'Journal of the Chemical Society, Dalton Transactions'
_journal_page_first 3847
_journal_paper_doi 10.1039/a905684j
_journal_year 1999
_chemical_formula_moiety '(C43 H33 Cu N3 O8) . 0.91(C5 H5 N)'
_chemical_formula_sum 'C47.59 H37.59 Cu N3.92 O8'
_chemical_formula_weight 855.84
_chemical_name_systematic
; 
 ? 
;
_space_group_IT_number 15
_symmetry_cell_setting monoclinic
_symmetry_space_group_name_Hall '-C 2yc'
_symmetry_space_group_name_H-M 'C 1 2/c 1'
_atom_sites_solution_hydrogens geom
_atom_sites_solution_primary direct
_atom_sites_solution_secondary difmap
_audit_creation_method SHELXL-97
_cell_angle_alpha 90.00
_cell_angle_beta 115.53(1)
_cell_angle_gamma 90.00
_cell_formula_units_Z 4
_cell_length_a 30.948(3)
_cell_length_b 9.641(1)
_cell_length_c 16.159(1)
_cell_measurement_reflns_used 25
_cell_measurement_temperature 293(2)
_cell_measurement_theta_max 45.8
_cell_measurement_theta_min 43.9
_cell_volume 4350.6(8)
_computing_cell_refinement 'Enraf-Nonius Express'
_computing_data_collection 'Enraf-Nonius Express'
_computing_data_reduction 'XCAD4 (Harms. 1996)'
_computing_molecular_graphics 'ORTEP-III (Burnett, Johnson, 1996)'
_computing_publication_material 'PCIFTAB (Parkanyi, 1999)'
_computing_structure_refinement 'SHELXL-97 (Sheldrick, 1997)'
_computing_structure_solution 'SHELXS-97 (Sheldrick, 1990)'
_diffrn_ambient_temperature 293(2)
_diffrn_measured_fraction_theta_full 0.989
_diffrn_measured_fraction_theta_max 0.989
_diffrn_measurement_device_type 'Enraf-Nonius CAD4'
_diffrn_measurement_method '/w-2/q scan'
_diffrn_radiation_monochromator graphite
_diffrn_radiation_source 'fine-focus sealed tube'
_diffrn_radiation_type CuK\a
_diffrn_radiation_wavelength 1.54180
_diffrn_reflns_av_R_equivalents 0.0117
_diffrn_reflns_av_sigmaI/netI 0.0099
_diffrn_reflns_limit_h_max 34
_diffrn_reflns_limit_h_min -38
_diffrn_reflns_limit_k_max 12
_diffrn_reflns_limit_k_min 0
_diffrn_reflns_limit_l_max 20
_diffrn_reflns_limit_l_min 0
_diffrn_reflns_number 4650
_diffrn_reflns_theta_full 75.75
_diffrn_reflns_theta_max 75.75
_diffrn_reflns_theta_min 3.16
_diffrn_standards_decay_% 0
_diffrn_standards_interval_time 1hr
_diffrn_standards_number 3
_exptl_absorpt_coefficient_mu 1.184
_exptl_absorpt_correction_T_max 0.9987
_exptl_absorpt_correction_T_min 0.8775
_exptl_absorpt_correction_type 'empirical (Psi scan)'
_exptl_absorpt_process_details
;
 North A.C., Philips, D.C. and Mathews, F. (1968) Acta Cryst. A24 350-359.
;
_exptl_crystal_colour blue
_exptl_crystal_density_diffrn 1.307
_exptl_crystal_density_method 'not measured'
_exptl_crystal_description block
_exptl_crystal_F_000 1774
_exptl_crystal_size_max 0.60
_exptl_crystal_size_mid 0.45
_exptl_crystal_size_min 0.25
_refine_diff_density_max 0.436
_refine_diff_density_min -0.631
_refine_diff_density_rms 0.050
_refine_ls_extinction_coef 0.00114(11)
_refine_ls_extinction_expression Fc^*^=kFc[1+0.001xFc^2^\l^3^/sin(2\q)]^-1/4^
_refine_ls_extinction_method SHELXL
_refine_ls_goodness_of_fit_ref 1.057
_refine_ls_hydrogen_treatment mixed
_refine_ls_matrix_type full
_refine_ls_number_parameters 310
_refine_ls_number_reflns 4478
_refine_ls_number_restraints 55
_refine_ls_restrained_S_all 1.101
_refine_ls_R_factor_all 0.0486
_refine_ls_R_factor_gt 0.0463
_refine_ls_shift/su_max 0.002
_refine_ls_shift/su_mean 0.000
_refine_ls_structure_factor_coef Fsqd
_refine_ls_weighting_details 'calc w=1/[\s^2^(Fo^2^)+(0.0924P)^2^+1.5986P] where P=(Fo^2^+2Fc^2^)/3'
_refine_ls_weighting_scheme calc
_refine_ls_wR_factor_gt 0.1376
_refine_ls_wR_factor_ref 0.1404
_reflns_number_gt 4153
_reflns_number_total 4478
_reflns_threshold_expression >2sigma(I)
_cod_data_source_file 905684jsup1.cif
_cod_data_source_block cupyr
_cod_original_cell_volume 4350.6(7)
_cod_original_sg_symbol_H-M C2/c
_cod_database_code 7027698

loop_
_symmetry_equiv_pos_as_xyz
'x, y, z'
'-x, y, -z+1/2'
'x+1/2, y+1/2, z'
'-x+1/2, y+1/2, -z+1/2'
'-x, -y, -z'
'x, -y, z-1/2'
'-x+1/2, -y+1/2, -z'
'x+1/2, -y+1/2, z-1/2'

loop_
_atom_site_label
_atom_site_type_symbol
_atom_site_fract_x
_atom_site_fract_y
_atom_site_fract_z
_atom_site_U_iso_or_equiv
_atom_site_adp_type
_atom_site_occupancy
_atom_site_symmetry_multiplicity
_atom_site_calc_flag
_atom_site_refinement_flags
_atom_site_disorder_assembly
_atom_site_disorder_group
Cu Cu 0.0000 0.27125(4) 0.2500 0.04934(16) Uani 1 2 d S . .
O1 O 0.06920(5) 0.26928(13) 0.28263(10) 0.0573(3) Uani 1 1 d . . .
C2 C 0.08975(6) 0.3821(2) 0.27951(12) 0.0553(4) Uani 1 1 d . . .
O3 O 0.07073(6) 0.49632(15) 0.26453(13) 0.0763(4) Uani 1 1 d . . .
C4 C 0.14074(7) 0.3689(2) 0.29192(13) 0.0599(4) Uani 1 1 d . . .
C5 C 0.15621(9) 0.4585(3) 0.24267(17) 0.0803(6) Uani 1 1 d . . .
H5 H 0.1358 0.5281 0.2073 0.104 Uiso 1 1 calc R . .
C6 C 0.20105(12) 0.4464(5) 0.2451(2) 0.1084(11) Uani 1 1 d . . .
H6 H 0.2102 0.5059 0.2102 0.141 Uiso 1 1 calc R . .
C7 C 0.23186(11) 0.3483(5) 0.2980(3) 0.1237(14) Uani 1 1 d . . .
H7 H 0.2621 0.3401 0.2992 0.161 Uiso 1 1 calc R . .
C8 C 0.21856(10) 0.2607(4) 0.3501(3) 0.1032(10) Uani 1 1 d . . .
H8 H 0.2399 0.1944 0.3874 0.134 Uiso 1 1 calc R . .
C9 C 0.17327(8) 0.2717(3) 0.34682(18) 0.0712(6) Uani 1 1 d . . .
O10 O 0.16167(6) 0.1743(2) 0.39808(13) 0.0826(5) Uani 1 1 d . A .
C11 C 0.15621(8) 0.2233(3) 0.47223(19) 0.0810(7) Uani 1 1 d D . .
O12 O 0.15963(9) 0.3420(3) 0.49227(15) 0.1007(6) Uani 1 1 d . A .
C13' C 0.1486(7) 0.1231(16) 0.5348(10) 0.077(4) Uani 0.36(4) 1 d PGD A 1
C14' C 0.1434(8) -0.0173(17) 0.5131(11) 0.106(4) Uani 0.36(4) 1 d PG A 1
H14' H 0.1476 -0.0495 0.4629 0.138 Uiso 0.36(4) 1 calc PR A 1
C15' C 0.1319(8) -0.1096(19) 0.5667(14) 0.122(6) Uani 0.36(4) 1 d PG A 1
H15' H 0.1284 -0.2036 0.5522 0.159 Uiso 0.36(4) 1 calc PR A 1
C16' C 0.1256(7) -0.062(3) 0.6418(14) 0.120(7) Uani 0.36(4) 1 d PG A 1
H16' H 0.1179 -0.1233 0.6777 0.156 Uiso 0.36(4) 1 calc PR A 1
C17' C 0.1308(7) 0.079(3) 0.6635(13) 0.135(7) Uani 0.36(4) 1 d PG A 1
H17' H 0.1266 0.1110 0.7138 0.175 Uiso 0.36(4) 1 calc PR A 1
C18' C 0.1423(7) 0.171(2) 0.6100(12) 0.091(4) Uani 0.36(4) 1 d PG A 1
H18' H 0.1457 0.2651 0.6244 0.119 Uiso 0.36(4) 1 calc PR A 1
C13 C 0.1448(4) 0.0990(12) 0.5144(11) 0.092(3) Uani 0.64(4) 1 d PGD A 2
C14 C 0.1484(4) -0.0379(12) 0.4912(12) 0.122(3) Uani 0.64(4) 1 d PG A 2
H14 H 0.1559 -0.0576 0.4426 0.159 Uiso 0.64(4) 1 calc PR A 2
C15 C 0.1407(5) -0.1455(14) 0.5406(14) 0.159(5) Uani 0.64(4) 1 d PG A 2
H15 H 0.1432 -0.2371 0.5251 0.206 Uiso 0.64(4) 1 calc PR A 2
C16 C 0.1295(5) -0.116(2) 0.6133(15) 0.155(6) Uani 0.64(4) 1 d PG A 2
H16 H 0.1244 -0.1880 0.6463 0.202 Uiso 0.64(4) 1 calc PR A 2
C17 C 0.1259(5) 0.021(2) 0.6365(14) 0.153(6) Uani 0.64(4) 1 d PG A 2
H17 H 0.1184 0.0405 0.6851 0.199 Uiso 0.64(4) 1 calc PR A 2
C18 C 0.1335(5) 0.1284(18) 0.5871(13) 0.117(3) Uani 0.64(4) 1 d PG A 2
H18 H 0.1311 0.2200 0.6026 0.152 Uiso 0.64(4) 1 calc PR A 2
N19 N 0.01469(6) 0.29699(19) 0.38420(11) 0.0598(4) Uani 1 1 d . . .
C20 C 0.04285(8) 0.4015(2) 0.43284(14) 0.0674(5) Uani 1 1 d . . .
H20 H 0.0558 0.4610 0.4042 0.088 Uiso 1 1 calc R . .
C21 C 0.05321(10) 0.4237(3) 0.52366(17) 0.0835(7) Uani 1 1 d . . .
H21 H 0.0726 0.4975 0.5554 0.109 Uiso 1 1 calc R . .
C22 C 0.03470(11) 0.3364(4) 0.56661(17) 0.0920(8) Uani 1 1 d . . .
H22 H 0.0414 0.3497 0.6280 0.120 Uiso 1 1 calc R . .
C23 C 0.00631(13) 0.2298(3) 0.5184(2) 0.0918(8) Uani 1 1 d . . .
H23 H -0.0064 0.1687 0.5467 0.119 Uiso 1 1 calc R . .
C24 C -0.00363(10) 0.2127(3) 0.42621(17) 0.0756(6) Uani 1 1 d . . .
H24 H -0.0236 0.1406 0.3932 0.098 Uiso 1 1 calc R . .
N25 N 0.0000 0.0348(2) 0.2500 0.0590(5) Uani 1 2 d S . .
C26 C -0.04063(8) -0.0371(2) 0.21558(17) 0.0683(5) Uani 1 1 d . . .
H26 H -0.0695 0.0112 0.1912 0.089 Uiso 1 1 calc R . .
C27 C -0.04184(9) -0.1805(3) 0.21450(18) 0.0752(6) Uani 1 1 d . . .
H27 H -0.0710 -0.2273 0.1898 0.098 Uiso 1 1 calc R . .
C28 C 0.0000 -0.2523(3) 0.2500 0.0719(8) Uani 1 2 d S . .
H28 H 0.0000 -0.3488 0.2500 0.093 Uiso 1 2 calc SR . .
N1S N 0.2476(3) -0.3536(8) 0.5549(6) 0.205(3) Uani 0.458(5) 1 d PDU . .
H1S H 0.2430 -0.4231 0.5835 0.266 Uiso 0.458(5) 1 d PR . .
C2S C 0.2162(3) -0.3441(8) 0.4629(6) 0.210(3) Uani 0.917(9) 1 d PDU . .
H2S H 0.1932 -0.4134 0.4390 0.272 Uiso 0.917(9) 1 d PR . .
C3S C 0.2155(4) -0.2437(10) 0.4008(7) 0.227(4) Uani 0.917(9) 1 d PDU . .
H3S H 0.1949 -0.2391 0.3387 0.295 Uiso 0.917(9) 1 d PR . .
C1S' C 0.2476(3) -0.3536(8) 0.5549(6) 0.205(3) Uani 0.458(5) 1 d PU . .

loop_
_atom_site_aniso_label
_atom_site_aniso_U_11
_atom_site_aniso_U_22
_atom_site_aniso_U_33
_atom_site_aniso_U_23
_atom_site_aniso_U_13
_atom_site_aniso_U_12
Cu 0.0440(2) 0.0523(2) 0.0517(2) 0.000 0.02061(16) 0.000
O1 0.0459(6) 0.0568(7) 0.0678(8) 0.0027(5) 0.0233(6) -0.0018(5)
C2 0.0511(9) 0.0592(10) 0.0546(9) 0.0033(7) 0.0220(7) -0.0012(7)
O3 0.0806(10) 0.0580(8) 0.0975(11) 0.0133(7) 0.0453(9) 0.0096(7)
C4 0.0498(9) 0.0701(11) 0.0583(9) -0.0024(8) 0.0219(8) -0.0105(8)
C5 0.0701(13) 0.0976(17) 0.0739(13) 0.0034(12) 0.0315(11) -0.0241(12)
C6 0.0829(18) 0.152(3) 0.104(2) 0.001(2) 0.0537(17) -0.033(2)
C7 0.0618(15) 0.193(4) 0.129(3) -0.003(3) 0.0525(18) -0.015(2)
C8 0.0556(14) 0.135(3) 0.113(2) 0.0069(19) 0.0302(15) 0.0100(14)
C9 0.0513(10) 0.0845(15) 0.0740(13) 0.0011(10) 0.0233(10) -0.0013(9)
O10 0.0675(9) 0.0844(11) 0.0874(11) 0.0185(9) 0.0254(8) 0.0102(8)
C11 0.0506(11) 0.104(2) 0.0785(15) 0.0181(13) 0.0188(10) 0.0041(11)
O12 0.1098(15) 0.1046(16) 0.0965(14) -0.0011(11) 0.0527(12) -0.0092(12)
C13' 0.058(6) 0.089(6) 0.063(6) 0.018(5) 0.005(5) 0.001(4)
C14' 0.125(10) 0.108(9) 0.078(6) 0.003(7) 0.036(6) -0.033(8)
C15' 0.138(12) 0.102(9) 0.127(11) 0.042(8) 0.057(9) -0.020(8)
C16' 0.098(9) 0.125(14) 0.125(11) 0.063(11) 0.036(7) 0.010(8)
C17' 0.106(9) 0.199(16) 0.116(10) 0.058(11) 0.062(8) 0.043(11)
C18' 0.066(6) 0.112(8) 0.100(8) 0.023(7) 0.039(6) 0.010(6)
C13 0.054(3) 0.126(7) 0.076(5) 0.035(5) 0.011(3) 0.001(3)
C14 0.113(5) 0.131(7) 0.106(6) 0.049(5) 0.032(4) 0.002(5)
C15 0.161(8) 0.159(9) 0.153(10) 0.073(7) 0.066(7) 0.035(7)
C16 0.121(6) 0.184(10) 0.168(11) 0.103(10) 0.069(7) 0.023(8)
C17 0.134(8) 0.212(13) 0.151(10) 0.083(10) 0.097(7) 0.046(8)
C18 0.090(6) 0.151(7) 0.115(7) 0.037(6) 0.049(5) 0.011(5)
N19 0.0559(8) 0.0692(9) 0.0556(8) 0.0015(7) 0.0252(7) 0.0041(7)
C20 0.0656(11) 0.0751(12) 0.0560(10) -0.0030(9) 0.0211(9) 0.0010(9)
C21 0.0869(15) 0.0926(17) 0.0627(12) -0.0102(11) 0.0245(11) 0.0022(13)
C22 0.1024(19) 0.119(2) 0.0561(12) -0.0014(13) 0.0353(13) 0.0117(17)
C23 0.106(2) 0.109(2) 0.0772(16) 0.0145(14) 0.0555(17) 0.0043(16)
C24 0.0808(15) 0.0862(15) 0.0682(13) 0.0003(11) 0.0400(12) -0.0073(12)
N25 0.0589(12) 0.0483(10) 0.0703(13) 0.000 0.0282(10) 0.000
C26 0.0613(11) 0.0557(11) 0.0850(13) -0.0012(9) 0.0288(10) -0.0013(8)
C27 0.0793(14) 0.0583(11) 0.0907(15) -0.0059(10) 0.0392(12) -0.0143(10)
C28 0.098(2) 0.0484(13) 0.082(2) 0.000 0.0507(19) 0.000
N1S 0.256(5) 0.171(4) 0.225(4) -0.015(4) 0.139(4) -0.044(4)
C2S 0.265(6) 0.161(5) 0.223(5) -0.041(4) 0.124(4) -0.055(4)
C3S 0.287(7) 0.206(6) 0.208(6) -0.049(5) 0.127(5) -0.048(5)
C1S' 0.256(5) 0.171(4) 0.225(4) -0.015(4) 0.139(4) -0.044(4)

loop_
_atom_type_symbol
_atom_type_description
_atom_type_scat_dispersion_real
_atom_type_scat_dispersion_imag
_atom_type_scat_source
C C 0.0181 0.0091 'International Tables Vol C Tables 4.2.6.8 and 6.1.1.4'
H H 0.0000 0.0000 'International Tables Vol C Tables 4.2.6.8 and 6.1.1.4'
N N 0.0311 0.0180 'International Tables Vol C Tables 4.2.6.8 and 6.1.1.4'
O O 0.0492 0.0322 'International Tables Vol C Tables 4.2.6.8 and 6.1.1.4'
Cu Cu -1.9646 0.5888 'International Tables Vol C Tables 4.2.6.8 and 6.1.1.4'

loop_
_geom_angle_atom_site_label_1
_geom_angle_atom_site_label_2
_geom_angle_atom_site_label_3
_geom_angle
_geom_angle_site_symmetry_1
_geom_angle_site_symmetry_3
O1 Cu O1 178.90(7) . 2
O1 Cu N19 89.89(6) . .
O1 Cu N19 90.24(6) 2 .
O1 Cu N19 90.24(6) . 2
O1 Cu N19 89.89(6) 2 2
N19 Cu N19 165.95(11) . 2
O1 Cu N25 89.45(4) . .
O1 Cu N25 89.45(4) 2 .
N19 Cu N25 97.02(5) . .
N19 Cu N25 97.02(5) 2 .
C2 O1 Cu 119.00(11) . .
O3 C2 O1 124.87(17) . .
O3 C2 C4 119.30(18) . .
O1 C2 C4 115.79(16) . .
C9 C4 C5 116.9(2) . .
C9 C4 C2 125.01(18) . .
C5 C4 C2 118.0(2) . .
C6 C5 C4 121.5(3) . .
C7 C6 C5 120.3(3) . .
C6 C7 C8 120.1(3) . .
C7 C8 C9 119.7(3) . .
C4 C9 C8 121.5(3) . .
C4 C9 O10 122.3(2) . .
C8 C9 O10 116.1(2) . .
C11 O10 C9 116.6(2) . .
O12 C11 O10 123.1(2) . .
O12 C11 C13' 117.6(8) . .
O10 C11 C13' 119.2(8) . .
O12 C11 C13 131.5(8) . .
O10 C11 C13 105.4(7) . .
C13' C11 C13 14.6(9) . .
C14' C13' C18' 120.0 . .
C14' C13' C11 119.7(10) . .
C18' C13' C11 120.0(10) . .
C15' C14' C13' 120.0 . .
C16' C15' C14' 120.0 . .
C15' C16' C17' 120.0 . .
C16' C17' C18' 120.0 . .
C17' C18' C13' 120.0 . .
C14 C13 C18 120.0 . .
C14 C13 C11 125.2(7) . .
C18 C13 C11 114.6(7) . .
C15 C14 C13 120.0 . .
C16 C15 C14 120.0 . .
C17 C16 C15 120.0 . .
C16 C17 C18 120.0 . .
C17 C18 C13 120.0 . .
C24 N19 C20 118.11(19) . .
C24 N19 Cu 121.41(16) . .
C20 N19 Cu 120.48(14) . .
N19 C20 C21 122.3(2) . .
C22 C21 C20 119.4(3) . .
C23 C22 C21 119.0(2) . .
C22 C23 C24 119.5(3) . .
N19 C24 C23 121.7(3) . .
C26 N25 C26 117.2(2) 2 .
C26 N25 Cu 121.39(12) 2 .
C26 N25 Cu 121.39(12) . .
N25 C26 C27 122.8(2) . .
C28 C27 C26 119.2(2) . .
C27 C28 C27 118.7(3) 2 .
C2S N1S C3S 122.7(7) . 7_546
N1S C2S C3S 127.4(9) . .
C2S C3S N1S 109.9(8) . 7_546
C2S C3S C1S' 109.9(8) . 7_546
N1S C3S C1S' 0.002(2) 7_546 7_546

loop_
_geom_bond_atom_site_label_1
_geom_bond_atom_site_label_2
_geom_bond_distance
_geom_bond_site_symmetry_2
Cu O1 1.9727(13) .
Cu O1 1.9727(13) 2
Cu N19 2.0301(16) .
Cu N19 2.0301(16) 2
Cu N25 2.280(2) .
O1 C2 1.272(2) .
C2 O3 1.222(2) .
C2 C4 1.508(3) .
C4 C9 1.382(3) .
C4 C5 1.392(3) .
C5 C6 1.376(4) .
C6 C7 1.354(6) .
C7 C8 1.374(5) .
C8 C9 1.383(4) .
C9 O10 1.398(3) .
O10 C11 1.364(4) .
C11 O12 1.181(4) .
C11 C13' 1.489(3) .
C11 C13 1.494(3) .
C13' C14' 1.3900 .
C13' C18' 1.3900 .
C14' C15' 1.3900 .
C15' C16' 1.3900 .
C16' C17' 1.3900 .
C17' C18' 1.3900 .
C13 C14 1.3900 .
C13 C18 1.3900 .
C14 C15 1.3900 .
C15 C16 1.3900 .
C16 C17 1.3900 .
C17 C18 1.3900 .
N19 C24 1.332(3) .
N19 C20 1.342(3) .
C20 C21 1.377(3) .
C21 C22 1.364(4) .
C22 C23 1.358(5) .
C23 C24 1.395(4) .
N25 C26 1.329(2) 2
N25 C26 1.329(2) .
C26 C27 1.384(3) .
C27 C28 1.358(3) .
C28 C27 1.358(3) 2
N1S C2S 1.384(3) .
N1S C3S 1.412(11) 7_546
C2S C3S 1.388(3) .
C3S N1S 1.412(11) 7_546
C3S C1S' 1.412(11) 7_546
